data_9016248
loop_
_publ_author_name
'Kumada, N.'
'Kinomura, N.'
'Muto, F.'

_publ_section_title
;
 Crystal structures of ilmenite type LiNbO~3~ and NaNbO~3~
;
_journal_issue 1136
_journal_name_full 'Journal of the Ceramic Society of Japan'
_journal_page_first 384
_journal_page_last 388
_journal_paper_doi 10.2109/jcersj.98.384
_journal_volume 98
_journal_year 1990
_chemical_compound_source Synthetic
_chemical_formula_sum 'Li Nb O3'
_space_group_IT_number 148
_symmetry_space_group_name_Hall '-R 3'
_symmetry_space_group_name_H-M 'R -3 :H'
_cell_angle_alpha 90
_cell_angle_beta 90
_cell_angle_gamma 120
_cell_length_a 5.212
_cell_length_b 5.212
_cell_length_c 14.356
_cell_formula_units_Z 6
_cell_volume 337.733
_database_code_amcsd 0019588
_exptl_crystal_density_diffrn 4.361
_cod_original_sg_symbol_H-M 'R -3'
_cod_database_code 9016248
_amcsd_formula_title LiNbO3

loop_
_space_group_symop_operation_xyz
x,y,z
2/3+x,1/3+y,1/3+z
1/3+x,2/3+y,2/3+z
y,-x+y,-z
2/3+y,1/3-x+y,1/3-z
1/3+y,2/3-x+y,2/3-z
-x+y,-x,z
2/3-x+y,1/3-x,1/3+z
1/3-x+y,2/3-x,2/3+z
-x,-y,-z
2/3-x,1/3-y,1/3-z
1/3-x,2/3-y,2/3-z
-y,x-y,z
2/3-y,1/3+x-y,1/3+z
1/3-y,2/3+x-y,2/3+z
x-y,x,-z
2/3+x-y,1/3+x,1/3-z
1/3+x-y,2/3+x,2/3-z

loop_
_atom_site_label
_atom_site_fract_x
_atom_site_fract_y
_atom_site_fract_z
_atom_site_U_iso_or_equiv
Li 0.00000 0.00000 0.37900 0.05066
Nb 0.00000 0.00000 0.14570 0.01900
O 0.30800 0.01300 0.23800 0.00127

loop_
_cod_related_entry_id
_cod_related_entry_database
_cod_related_entry_code
1 AMCSD 0019588
